data_7131214
loop_
_publ_author_name
'Tang, Nana'
'Zachmann, Raphael J.'
'Xie, Hui'
'Zheng, Jun'
'Breit, Bernhard'

_publ_section_title
;
 Visible-light induced metal-free intramolecular reductive cyclisations of
 ketones with alkynes and allenes.
;
_journal_issue 15
_journal_name_full 'Chemical communications (Cambridge, England)'
_journal_page_first 2122
_journal_page_last 2125
_journal_paper_doi 10.1039/d2cc06972e
_journal_volume 59
_journal_year 2023
_chemical_absolute_configuration ad
_chemical_formula_moiety 'C19 H21 N O3 S'
_chemical_formula_sum 'C19 H21 N O3 S'
_chemical_formula_weight 343.43
_space_group_crystal_system orthorhombic
_space_group_IT_number 29
_space_group_name_Hall 'P 2c -2ac'
_space_group_name_H-M_alt 'P c a 21'
_atom_sites_solution_hydrogens geom
_atom_sites_solution_primary direct
_audit_creation_method
;
FinalCif V104 by Daniel Kratzert, Freiburg 2022,
https://dkratzert.de/finalcif.html
;
_audit_update_record
;
2022-04-21 deposited with the CCDC.	2023-01-25 downloaded from the CCDC.
;
_cell_angle_alpha 90
_cell_angle_beta 90
_cell_angle_gamma 90
_cell_formula_units_Z 8
_cell_length_a 20.050(4)
_cell_length_b 16.600(3)
_cell_length_c 10.280(2)
_cell_measurement_reflns_used 9835
_cell_measurement_temperature 100(2)
_cell_measurement_theta_max 30.3845
_cell_measurement_theta_min 2.5425
_cell_volume 3421.5(11)
_computing_cell_refinement 'SAINT V8.40B'
_computing_data_collection 'Bruker BIS V6.2.15 Patch 4/2021-03-15 && APEX4 2021.10-0'
_computing_data_reduction 'SAINT V8.40B'
_computing_structure_refinement 'SHELXL-2018/3 (Sheldrick, 2018)'
_computing_structure_solution 'SHELXT 2018/2 (Sheldrick, 2018)'
_diffrn_ambient_environment N~2~
_diffrn_ambient_temperature 100(2)
_diffrn_detector CPAD
_diffrn_detector_area_resol_mean 7.41
_diffrn_detector_type 'Bruker PHOTON III'
_diffrn_measured_fraction_theta_full 1.000
_diffrn_measured_fraction_theta_max 0.999
_diffrn_measurement_device 'three-circle diffractometer'
_diffrn_measurement_device_type 'Bruker D8 VENTURE dual wavelength Mo/Cu'
_diffrn_measurement_method '\w and \f scans'
_diffrn_measurement_specimen_support 'MiTeGen micromount'
_diffrn_radiation_monochromator 'mirror optics'
_diffrn_radiation_probe x-ray
_diffrn_radiation_type MoK\a
_diffrn_radiation_wavelength 0.71073
_diffrn_reflns_av_R_equivalents 0.0627
_diffrn_reflns_av_unetI/netI 0.0199
_diffrn_reflns_Laue_measured_fraction_full 1.000
_diffrn_reflns_Laue_measured_fraction_max 0.999
_diffrn_reflns_limit_h_max 28
_diffrn_reflns_limit_h_min -28
_diffrn_reflns_limit_k_max 23
_diffrn_reflns_limit_k_min -23
_diffrn_reflns_limit_l_max 14
_diffrn_reflns_limit_l_min -14
_diffrn_reflns_number 228692
_diffrn_reflns_point_group_measured_fraction_full 1.000
_diffrn_reflns_point_group_measured_fraction_max 0.999
_diffrn_reflns_theta_full 25.242
_diffrn_reflns_theta_max 30.552
_diffrn_reflns_theta_min 1.593
_diffrn_source 'microfocus sealed X-ray tube'
_diffrn_source_current 1.4
_diffrn_source_type 'Incoatec I\ms'
_diffrn_source_voltage 50.0
_exptl_absorpt_coefficient_mu 0.206
_exptl_absorpt_correction_T_max 0.7461
_exptl_absorpt_correction_T_min 0.7022
_exptl_absorpt_correction_type multi-scan
_exptl_absorpt_process_details
;
SADABS-2016/2 - Bruker AXS area detector scaling and absorption correction:
Krause, L., Herbst-Irmer, R., Sheldrick G.M. & Stalke D., J. Appl. Cryst. 48
(2015) 3-10
;
_exptl_crystal_colour colourless
_exptl_crystal_density_diffrn 1.333
_exptl_crystal_description plate
_exptl_crystal_F_000 1456
_exptl_crystal_recrystallization_method
'Crystals were obtained at room temperature by slow diffusionof pentane into a solution of the compound dissolved indichloromethane by the aid of layering.'
_exptl_crystal_size_max 0.338
_exptl_crystal_size_mid 0.301
_exptl_crystal_size_min 0.054
_refine_diff_density_max 0.449
_refine_diff_density_min -0.281
_refine_diff_density_rms 0.050
_refine_ls_abs_structure_details
;
 Flack x determined using 4455 quotients [(I+)-(I-)]/[(I+)+(I-)]
 (Parsons, Flack and Wagner, Acta Cryst. B69 (2013) 249-259).
;
_refine_ls_abs_structure_Flack 0.297(11)
_refine_ls_extinction_method none
_refine_ls_goodness_of_fit_ref 1.046
_refine_ls_hydrogen_treatment mixed
_refine_ls_matrix_type full
_refine_ls_number_parameters 439
_refine_ls_number_reflns 10470
_refine_ls_number_restraints 1
_refine_ls_restrained_S_all 1.046
_refine_ls_R_factor_all 0.0378
_refine_ls_R_factor_gt 0.0342
_refine_ls_shift/su_max 0.001
_refine_ls_shift/su_mean 0.000
_refine_ls_structure_factor_coef Fsqd
_refine_ls_weighting_details 'w=1/[\s^2^(Fo^2^)+(0.0463P)^2^+1.1945P] where P=(Fo^2^+2Fc^2^)/3'
_refine_ls_weighting_scheme calc
_refine_ls_wR_factor_gt 0.0860
_refine_ls_wR_factor_ref 0.0889
_reflns_Friedel_coverage 0.901
_reflns_Friedel_fraction_full 1.000
_reflns_Friedel_fraction_max 0.999
_reflns_number_gt 9869
_reflns_number_total 10470
_reflns_threshold_expression 'I > 2\s(I)'
_cod_data_source_file d2cc06972e2.cif
_cod_data_source_block Breit_TN_343_a
_cod_depositor_comments 'Adding full bibliography for 7131213--7131214.cif.'
_cod_original_cell_volume 3421.4(11)
_cod_database_code 7131214
_shelx_shelxl_version_number 2018/3
_shelx_space_group_comment
;
The symmetry employed for this shelxl refinement is uniquely defined
by the following loop, which should always be used as a source of
symmetry information in preference to the above space-group names.
They are only intended as comments.
;
_shelx_estimated_absorpt_t_min 0.934
_shelx_estimated_absorpt_t_max 0.989
_olex2_diffrn_ambient_temperature_device 'Oxford Cryostream 800'

loop_
_space_group_symop_operation_xyz
'x, y, z'
'-x, -y, z+1/2'
'x+1/2, -y, z'
'-x+1/2, y, z+1/2'

loop_
_atom_site_label
_atom_site_type_symbol
_atom_site_fract_x
_atom_site_fract_y
_atom_site_fract_z
_atom_site_U_iso_or_equiv
_atom_site_adp_type
_atom_site_occupancy
_atom_site_site_symmetry_order
_atom_site_calc_flag
_atom_site_refinement_flags_posn
_atom_site_refinement_flags_adp
_atom_site_refinement_flags_occupancy
_atom_site_disorder_assembly
_atom_site_disorder_group
S1 S 0.52843(2) 0.95851(3) 0.43123(5) 0.01558(9) Uani 1 1 d . . . . .
S2 S 0.47212(2) 0.58086(3) 0.59236(5) 0.02080(10) Uani 1 1 d . . . . .
O1 O 0.47673(7) 1.01896(8) 0.42781(16) 0.0192(3) Uani 1 1 d . . . . .
O2 O 0.54349(8) 0.91910(9) 0.55265(14) 0.0208(3) Uani 1 1 d . . . . .
O3 O 0.63458(7) 0.96816(8) 0.11250(15) 0.0190(3) Uani 1 1 d . . . . .
H3A H 0.5996(15) 0.9818(7) 0.064(3) 0.028 Uiso 1 1 calc R U . . .
O4 O 0.51527(8) 0.51322(10) 0.56480(17) 0.0275(3) Uani 1 1 d . . . . .
O5 O 0.45119(9) 0.63299(11) 0.48911(16) 0.0309(4) Uani 1 1 d . . . . .
O6 O 0.36955(8) 0.53553(9) 0.93599(16) 0.0219(3) Uani 1 1 d . . . . .
H6A H 0.4077(16) 0.5195(12) 0.973(2) 0.033 Uiso 1 1 calc R U . . .
N1 N 0.59654(8) 1.00266(11) 0.38449(16) 0.0172(3) Uani 1 1 d . . . . .
N2 N 0.40585(9) 0.54153(11) 0.65457(18) 0.0208(3) Uani 1 1 d . . . . .
C1 C 0.59602(10) 1.06192(12) 0.2767(2) 0.0180(3) Uani 1 1 d . . . . .
H1A H 0.602807 1.117305 0.309835 0.022 Uiso 1 1 calc R U . . .
H1B H 0.553370 1.059766 0.228280 0.022 Uiso 1 1 calc R U . . .
C2 C 0.65465(9) 1.03566(11) 0.18978(19) 0.0158(3) Uani 1 1 d . . . . .
C3 C 0.70440(9) 1.00075(12) 0.28960(18) 0.0174(3) Uani 1 1 d . . . . .
H3 H 0.725614 1.045959 0.338805 0.021 Uiso 1 1 calc R U . . .
C4 C 0.65840(10) 0.95339(13) 0.3813(2) 0.0197(4) Uani 1 1 d . . . . .
H4A H 0.649368 0.898776 0.346817 0.024 Uiso 1 1 calc R U . . .
H4B H 0.678251 0.948606 0.469096 0.024 Uiso 1 1 calc R U . . .
C5 C 0.68029(10) 1.10430(11) 0.10578(19) 0.0175(3) Uani 1 1 d . . . . .
C6 C 0.74661(12) 1.12952(14) 0.1046(3) 0.0325(5) Uani 1 1 d . . . . .
H6 H 0.777952 1.104849 0.161318 0.039 Uiso 1 1 calc R U . . .
C7 C 0.76727(12) 1.19057(16) 0.0209(3) 0.0398(6) Uani 1 1 d . . . . .
H7 H 0.812606 1.207203 0.021191 0.048 Uiso 1 1 calc R U . . .
C8 C 0.72256(13) 1.22724(14) -0.0625(3) 0.0334(5) Uani 1 1 d . . . . .
H8 H 0.737098 1.268206 -0.120450 0.040 Uiso 1 1 calc R U . . .
C9 C 0.65682(13) 1.20382(15) -0.0607(3) 0.0333(5) Uani 1 1 d . . . . .
H9 H 0.625490 1.229333 -0.116410 0.040 Uiso 1 1 calc R U . . .
C10 C 0.63621(12) 1.14290(14) 0.0226(2) 0.0281(5) Uani 1 1 d . . . . .
H10 H 0.590648 1.127203 0.022540 0.034 Uiso 1 1 calc R U . . .
C11 C 0.75775(10) 0.94831(13) 0.2328(2) 0.0207(4) Uani 1 1 d . . . . .
H11 H 0.745100 0.910895 0.167408 0.025 Uiso 1 1 calc R U . . .
C12 C 0.82163(11) 0.95047(16) 0.2677(2) 0.0285(5) Uani 1 1 d . . . . .
H12A H 0.836060 0.987138 0.332801 0.034 Uiso 1 1 calc R U . . .
H12B H 0.852824 0.915332 0.227409 0.034 Uiso 1 1 calc R U . . .
C13 C 0.50603(10) 0.88232(11) 0.32007(18) 0.0159(3) Uani 1 1 d . . . . .
C14 C 0.52503(10) 0.80259(13) 0.3437(2) 0.0205(4) Uani 1 1 d . . . . .
H14 H 0.552675 0.789627 0.415785 0.025 Uiso 1 1 calc R U . . .
C15 C 0.50281(11) 0.74283(12) 0.2602(2) 0.0228(4) Uani 1 1 d . . . . .
H15 H 0.515346 0.688518 0.275976 0.027 Uiso 1 1 calc R U . . .
C16 C 0.46242(10) 0.76057(13) 0.1533(2) 0.0206(4) Uani 1 1 d . . . . .
C17 C 0.44576(11) 0.84105(12) 0.1301(2) 0.0204(4) Uani 1 1 d . . . . .
H17 H 0.419581 0.854363 0.056095 0.024 Uiso 1 1 calc R U . . .
C18 C 0.46679(10) 0.90190(12) 0.2132(2) 0.0180(4) Uani 1 1 d . . . . .
H18 H 0.454499 0.956278 0.197244 0.022 Uiso 1 1 calc R U . . .
C19 C 0.43552(12) 0.69402(13) 0.0691(2) 0.0274(4) Uani 1 1 d . . . . .
H19A H 0.432823 0.712644 -0.021227 0.041 Uiso 1 1 calc R U . . .
H19B H 0.390945 0.678782 0.099496 0.041 Uiso 1 1 calc R U . . .
H19C H 0.465244 0.647264 0.074119 0.041 Uiso 1 1 calc R U . . .
C20 C 0.41110(10) 0.47045(12) 0.7408(2) 0.0191(4) Uani 1 1 d . . . . .
H20A H 0.454075 0.470269 0.788165 0.023 Uiso 1 1 calc R U . . .
H20B H 0.407024 0.419805 0.690521 0.023 Uiso 1 1 calc R U . . .
C21 C 0.35200(10) 0.48070(12) 0.8353(2) 0.0177(3) Uani 1 1 d . . . . .
C22 C 0.30097(10) 0.52719(12) 0.7508(2) 0.0186(4) Uani 1 1 d . . . . .
H22 H 0.282859 0.489909 0.683001 0.022 Uiso 1 1 calc R U . . .
C23 C 0.34595(10) 0.59007(13) 0.6842(2) 0.0214(4) Uani 1 1 d . . . . .
H23A H 0.325142 0.611424 0.603920 0.026 Uiso 1 1 calc R U . . .
H23B H 0.356522 0.635326 0.743386 0.026 Uiso 1 1 calc R U . . .
C24 C 0.32895(9) 0.39957(12) 0.8868(2) 0.0180(3) Uani 1 1 d . . . . .
C25 C 0.33889(10) 0.37950(13) 1.0173(2) 0.0218(4) Uani 1 1 d . . . . .
H25 H 0.357020 0.418410 1.075127 0.026 Uiso 1 1 calc R U . . .
C26 C 0.32263(11) 0.30348(14) 1.0637(2) 0.0257(4) Uani 1 1 d . . . . .
H26 H 0.330609 0.290341 1.152255 0.031 Uiso 1 1 calc R U . . .
C27 C 0.29490(11) 0.24687(13) 0.9815(3) 0.0267(4) Uani 1 1 d . . . . .
H27 H 0.283523 0.194948 1.013391 0.032 Uiso 1 1 calc R U . . .
C28 C 0.28378(12) 0.26611(14) 0.8526(2) 0.0276(4) Uani 1 1 d . . . . .
H28 H 0.264226 0.227497 0.796046 0.033 Uiso 1 1 calc R U . . .
C29 C 0.30110(11) 0.34186(13) 0.8051(2) 0.0227(4) Uani 1 1 d . . . . .
H29 H 0.293826 0.354240 0.715976 0.027 Uiso 1 1 calc R U . . .
C30 C 0.24407(11) 0.56220(13) 0.8256(2) 0.0233(4) Uani 1 1 d . . . . .
H30 H 0.253112 0.583370 0.909667 0.028 Uiso 1 1 calc R U . . .
C31 C 0.18206(12) 0.56570(15) 0.7829(3) 0.0311(5) Uani 1 1 d . . . . .
H31A H 0.171277 0.545082 0.699246 0.037 Uiso 1 1 calc R U . . .
H31B H 0.148224 0.588830 0.835663 0.037 Uiso 1 1 calc R U . . .
C32 C 0.51295(10) 0.64056(12) 0.7099(2) 0.0191(4) Uani 1 1 d . . . . .
C33 C 0.50372(11) 0.72384(13) 0.7105(2) 0.0223(4) Uani 1 1 d . . . . .
H33 H 0.474543 0.748406 0.649425 0.027 Uiso 1 1 calc R U . . .
C34 C 0.53749(11) 0.77054(13) 0.8011(2) 0.0233(4) Uani 1 1 d . . . . .
H34 H 0.531394 0.827291 0.801006 0.028 Uiso 1 1 calc R U . . .
C35 C 0.58027(10) 0.73564(13) 0.8923(2) 0.0210(4) Uani 1 1 d . . . . .
C36 C 0.58886(11) 0.65192(13) 0.8899(2) 0.0218(4) Uani 1 1 d . . . . .
H36 H 0.618111 0.627348 0.950790 0.026 Uiso 1 1 calc R U . . .
C37 C 0.55545(10) 0.60409(12) 0.8001(2) 0.0208(4) Uani 1 1 d . . . . .
H37 H 0.561411 0.547315 0.800087 0.025 Uiso 1 1 calc R U . . .
C38 C 0.61645(11) 0.78726(14) 0.9898(2) 0.0259(4) Uani 1 1 d . . . . .
H38A H 0.649033 0.821216 0.944569 0.039 Uiso 1 1 calc R U . . .
H38B H 0.639579 0.752711 1.052544 0.039 Uiso 1 1 calc R U . . .
H38C H 0.584305 0.821467 1.035655 0.039 Uiso 1 1 calc R U . . .

loop_
_atom_site_aniso_label
_atom_site_aniso_U_11
_atom_site_aniso_U_22
_atom_site_aniso_U_33
_atom_site_aniso_U_23
_atom_site_aniso_U_13
_atom_site_aniso_U_12
S1 0.01515(18) 0.01781(19) 0.01378(18) -0.00095(17) 0.00232(16) 0.00112(15)
S2 0.0217(2) 0.0239(2) 0.0168(2) 0.00113(19) 0.00346(18) -0.00529(17)
O1 0.0167(6) 0.0189(6) 0.0221(6) -0.0026(6) 0.0034(5) 0.0015(5)
O2 0.0222(7) 0.0258(7) 0.0144(6) 0.0010(5) 0.0010(5) -0.0002(6)
O3 0.0204(6) 0.0173(6) 0.0192(7) -0.0019(5) -0.0047(5) -0.0009(5)
O4 0.0245(8) 0.0284(8) 0.0295(8) -0.0085(7) 0.0102(6) -0.0053(6)
O5 0.0354(9) 0.0371(9) 0.0202(7) 0.0098(7) -0.0018(7) -0.0120(7)
O6 0.0245(7) 0.0203(6) 0.0208(7) -0.0035(6) -0.0053(6) 0.0001(5)
N1 0.0149(7) 0.0199(7) 0.0168(7) 0.0019(6) 0.0013(6) 0.0022(6)
N2 0.0186(8) 0.0212(8) 0.0225(9) 0.0060(7) 0.0033(6) 0.0005(6)
C1 0.0183(8) 0.0182(8) 0.0175(8) 0.0020(7) 0.0020(7) 0.0031(7)
C2 0.0157(8) 0.0169(8) 0.0148(8) -0.0016(6) -0.0003(6) -0.0007(6)
C3 0.0156(8) 0.0213(9) 0.0153(8) 0.0002(7) -0.0008(7) 0.0014(7)
C4 0.0156(8) 0.0249(10) 0.0185(8) 0.0037(7) 0.0014(7) 0.0048(7)
C5 0.0182(8) 0.0161(8) 0.0181(9) -0.0002(7) 0.0007(7) -0.0003(6)
C6 0.0220(10) 0.0285(11) 0.0469(15) 0.0153(11) -0.0045(10) -0.0022(8)
C7 0.0236(11) 0.0344(13) 0.0613(18) 0.0203(13) 0.0010(12) -0.0050(9)
C8 0.0341(11) 0.0247(10) 0.0414(13) 0.0139(11) 0.0036(11) -0.0043(9)
C9 0.0360(12) 0.0328(11) 0.0311(12) 0.0134(10) -0.0083(10) -0.0065(9)
C10 0.0262(10) 0.0292(11) 0.0287(11) 0.0083(9) -0.0087(9) -0.0078(9)
C11 0.0200(9) 0.0236(9) 0.0185(8) 0.0022(7) 0.0025(7) 0.0037(7)
C12 0.0194(9) 0.0394(13) 0.0265(10) 0.0082(10) 0.0014(8) 0.0074(9)
C13 0.0173(8) 0.0157(8) 0.0149(8) -0.0012(6) 0.0021(6) 0.0003(6)
C14 0.0227(9) 0.0203(9) 0.0185(9) 0.0028(7) 0.0025(7) 0.0047(7)
C15 0.0291(10) 0.0154(8) 0.0239(10) 0.0012(7) 0.0072(8) 0.0022(7)
C16 0.0225(9) 0.0189(9) 0.0204(10) -0.0023(7) 0.0085(7) -0.0041(7)
C17 0.0231(9) 0.0211(9) 0.0170(8) 0.0003(7) 0.0006(7) -0.0028(7)
C18 0.0218(9) 0.0148(8) 0.0174(8) 0.0012(7) 0.0013(7) -0.0003(7)
C19 0.0302(11) 0.0217(9) 0.0303(11) -0.0068(8) 0.0077(9) -0.0061(8)
C20 0.0181(8) 0.0182(8) 0.0211(9) 0.0024(7) 0.0027(7) 0.0001(7)
C21 0.0191(8) 0.0175(8) 0.0165(8) -0.0011(7) -0.0007(7) -0.0005(7)
C22 0.0177(8) 0.0196(8) 0.0186(9) 0.0025(7) -0.0007(7) 0.0003(7)
C23 0.0198(9) 0.0209(9) 0.0236(9) 0.0053(7) -0.0002(7) 0.0011(7)
C24 0.0151(8) 0.0182(8) 0.0205(8) 0.0016(7) 0.0026(7) -0.0003(6)
C25 0.0218(9) 0.0233(9) 0.0204(9) -0.0014(8) -0.0018(7) -0.0008(7)
C26 0.0249(10) 0.0291(11) 0.0230(10) 0.0052(8) 0.0012(8) 0.0022(8)
C27 0.0247(10) 0.0195(9) 0.0360(12) 0.0059(9) 0.0057(9) -0.0010(8)
C28 0.0296(11) 0.0204(10) 0.0329(12) -0.0039(9) -0.0041(9) -0.0047(8)
C29 0.0268(10) 0.0241(10) 0.0172(9) -0.0003(8) -0.0024(7) -0.0002(8)
C30 0.0247(10) 0.0225(9) 0.0226(10) -0.0004(8) 0.0017(8) 0.0026(8)
C31 0.0237(10) 0.0311(11) 0.0385(13) -0.0082(10) -0.0007(9) 0.0034(9)
C32 0.0193(9) 0.0194(9) 0.0185(9) 0.0004(7) 0.0034(7) -0.0016(7)
C33 0.0212(9) 0.0206(9) 0.0250(10) 0.0044(8) 0.0003(8) 0.0013(7)
C34 0.0231(9) 0.0179(9) 0.0290(11) 0.0013(8) 0.0026(8) 0.0014(7)
C35 0.0212(9) 0.0209(9) 0.0209(9) 0.0002(7) 0.0052(7) -0.0025(7)
C36 0.0230(9) 0.0220(9) 0.0204(9) 0.0025(7) 0.0005(7) 0.0012(7)
C37 0.0230(9) 0.0180(8) 0.0214(9) 0.0004(7) 0.0035(7) 0.0010(7)
C38 0.0242(10) 0.0276(10) 0.0257(10) -0.0042(9) 0.0021(8) -0.0048(8)

loop_
_atom_type_symbol
_atom_type_description
_atom_type_scat_dispersion_real
_atom_type_scat_dispersion_imag
_atom_type_scat_source
C C 0.0033 0.0016 'International Tables Vol C Tables 4.2.6.8 and 6.1.1.4'
H H 0.0000 0.0000 'International Tables Vol C Tables 4.2.6.8 and 6.1.1.4'
N N 0.0061 0.0033 'International Tables Vol C Tables 4.2.6.8 and 6.1.1.4'
O O 0.0106 0.0060 'International Tables Vol C Tables 4.2.6.8 and 6.1.1.4'
S S 0.1246 0.1234 'International Tables Vol C Tables 4.2.6.8 and 6.1.1.4'

loop_
_geom_angle_atom_site_label_1
_geom_angle_atom_site_label_2
_geom_angle_atom_site_label_3
_geom_angle
_geom_angle_site_symmetry_1
_geom_angle_site_symmetry_3
_geom_angle_publ_flag
O2 S1 O1 119.16(9) . . ?
O2 S1 N1 106.57(9) . . ?
O1 S1 N1 106.45(9) . . ?
O2 S1 C13 106.80(9) . . ?
O1 S1 C13 107.47(9) . . ?
N1 S1 C13 110.28(9) . . ?
O5 S2 O4 119.97(11) . . ?
O5 S2 N2 107.28(10) . . ?
O4 S2 N2 104.86(10) . . ?
O5 S2 C32 107.69(10) . . ?
O4 S2 C32 107.03(10) . . ?
N2 S2 C32 109.78(10) . . ?
C2 O3 H3A 109.5 . . ?
C21 O6 H6A 109.5 . . ?
C1 N1 C4 110.76(15) . . ?
C1 N1 S1 121.02(13) . . ?
C4 N1 S1 117.42(14) . . ?
C23 N2 C20 111.68(16) . . ?
C23 N2 S2 122.04(14) . . ?
C20 N2 S2 120.12(14) . . ?
N1 C1 C2 103.93(15) . . ?
N1 C1 H1A 111.0 . . ?
C2 C1 H1A 111.0 . . ?
N1 C1 H1B 111.0 . . ?
C2 C1 H1B 111.0 . . ?
H1A C1 H1B 109.0 . . ?
O3 C2 C5 111.52(15) . . ?
O3 C2 C1 109.21(16) . . ?
C5 C2 C1 112.08(16) . . ?
O3 C2 C3 104.87(15) . . ?
C5 C2 C3 116.14(16) . . ?
C1 C2 C3 102.36(15) . . ?
C11 C3 C4 111.75(17) . . ?
C11 C3 C2 114.89(16) . . ?
C4 C3 C2 102.24(15) . . ?
C11 C3 H3 109.2 . . ?
C4 C3 H3 109.2 . . ?
C2 C3 H3 109.2 . . ?
N1 C4 C3 103.49(16) . . ?
N1 C4 H4A 111.1 . . ?
C3 C4 H4A 111.1 . . ?
N1 C4 H4B 111.1 . . ?
C3 C4 H4B 111.1 . . ?
H4A C4 H4B 109.0 . . ?
C10 C5 C6 117.6(2) . . ?
C10 C5 C2 118.78(18) . . ?
C6 C5 C2 123.57(18) . . ?
C7 C6 C5 120.5(2) . . ?
C7 C6 H6 119.7 . . ?
C5 C6 H6 119.7 . . ?
C8 C7 C6 120.7(2) . . ?
C8 C7 H7 119.6 . . ?
C6 C7 H7 119.6 . . ?
C9 C8 C7 119.3(2) . . ?
C9 C8 H8 120.4 . . ?
C7 C8 H8 120.4 . . ?
C8 C9 C10 120.0(2) . . ?
C8 C9 H9 120.0 . . ?
C10 C9 H9 120.0 . . ?
C5 C10 C9 121.8(2) . . ?
C5 C10 H10 119.1 . . ?
C9 C10 H10 119.1 . . ?
C12 C11 C3 124.6(2) . . ?
C12 C11 H11 117.7 . . ?
C3 C11 H11 117.7 . . ?
C11 C12 H12A 120.0 . . ?
C11 C12 H12B 120.0 . . ?
H12A C12 H12B 120.0 . . ?
C18 C13 C14 120.86(18) . . ?
C18 C13 S1 119.26(15) . . ?
C14 C13 S1 119.81(15) . . ?
C15 C14 C13 118.83(19) . . ?
C15 C14 H14 120.6 . . ?
C13 C14 H14 120.6 . . ?
C14 C15 C16 121.55(19) . . ?
C14 C15 H15 119.2 . . ?
C16 C15 H15 119.2 . . ?
C15 C16 C17 118.33(19) . . ?
C15 C16 C19 120.4(2) . . ?
C17 C16 C19 121.2(2) . . ?
C18 C17 C16 121.17(19) . . ?
C18 C17 H17 119.4 . . ?
C16 C17 H17 119.4 . . ?
C17 C18 C13 119.23(18) . . ?
C17 C18 H18 120.4 . . ?
C13 C18 H18 120.4 . . ?
C16 C19 H19A 109.5 . . ?
C16 C19 H19B 109.5 . . ?
H19A C19 H19B 109.5 . . ?
C16 C19 H19C 109.5 . . ?
H19A C19 H19C 109.5 . . ?
H19B C19 H19C 109.5 . . ?
N2 C20 C21 103.57(16) . . ?
N2 C20 H20A 111.0 . . ?
C21 C20 H20A 111.0 . . ?
N2 C20 H20B 111.0 . . ?
C21 C20 H20B 111.0 . . ?
H20A C20 H20B 109.0 . . ?
O6 C21 C24 112.86(17) . . ?
O6 C21 C20 109.83(16) . . ?
C24 C21 C20 110.84(16) . . ?
O6 C21 C22 104.65(15) . . ?
C24 C21 C22 115.87(16) . . ?
C20 C21 C22 102.09(16) . . ?
C30 C22 C23 114.37(17) . . ?
C30 C22 C21 114.18(17) . . ?
C23 C22 C21 101.54(16) . . ?
C30 C22 H22 108.8 . . ?
C23 C22 H22 108.8 . . ?
C21 C22 H22 108.8 . . ?
N2 C23 C22 101.42(16) . . ?
N2 C23 H23A 111.5 . . ?
C22 C23 H23A 111.5 . . ?
N2 C23 H23B 111.5 . . ?
C22 C23 H23B 111.5 . . ?
H23A C23 H23B 109.3 . . ?
C29 C24 C25 118.24(19) . . ?
C29 C24 C21 121.46(19) . . ?
C25 C24 C21 120.21(19) . . ?
C26 C25 C24 120.9(2) . . ?
C26 C25 H25 119.6 . . ?
C24 C25 H25 119.6 . . ?
C27 C26 C25 120.2(2) . . ?
C27 C26 H26 119.9 . . ?
C25 C26 H26 119.9 . . ?
C26 C27 C28 119.6(2) . . ?
C26 C27 H27 120.2 . . ?
C28 C27 H27 120.2 . . ?
C27 C28 C29 120.3(2) . . ?
C27 C28 H28 119.8 . . ?
C29 C28 H28 119.8 . . ?
C24 C29 C28 120.7(2) . . ?
C24 C29 H29 119.7 . . ?
C28 C29 H29 119.7 . . ?
C31 C30 C22 124.4(2) . . ?
C31 C30 H30 117.8 . . ?
C22 C30 H30 117.8 . . ?
C30 C31 H31A 120.0 . . ?
C30 C31 H31B 120.0 . . ?
H31A C31 H31B 120.0 . . ?
C33 C32 C37 120.5(2) . . ?
C33 C32 S2 119.90(17) . . ?
C37 C32 S2 119.61(16) . . ?
C34 C33 C32 119.5(2) . . ?
C34 C33 H33 120.3 . . ?
C32 C33 H33 120.3 . . ?
C33 C34 C35 121.2(2) . . ?
C33 C34 H34 119.4 . . ?
C35 C34 H34 119.4 . . ?
C34 C35 C36 118.4(2) . . ?
C34 C35 C38 120.5(2) . . ?
C36 C35 C38 121.2(2) . . ?
C37 C36 C35 121.3(2) . . ?
C37 C36 H36 119.3 . . ?
C35 C36 H36 119.3 . . ?
C36 C37 C32 119.16(19) . . ?
C36 C37 H37 120.4 . . ?
C32 C37 H37 120.4 . . ?
C35 C38 H38A 109.5 . . ?
C35 C38 H38B 109.5 . . ?
H38A C38 H38B 109.5 . . ?
C35 C38 H38C 109.5 . . ?
H38A C38 H38C 109.5 . . ?
H38B C38 H38C 109.5 . . ?

loop_
_geom_bond_atom_site_label_1
_geom_bond_atom_site_label_2
_geom_bond_distance
_geom_bond_site_symmetry_2
_geom_bond_publ_flag
S1 O2 1.4413(16) . ?
S1 O1 1.4431(14) . ?
S1 N1 1.6227(17) . ?
S1 C13 1.763(2) . ?
S2 O5 1.4323(17) . ?
S2 O4 1.4455(17) . ?
S2 N2 1.6126(18) . ?
S2 C32 1.764(2) . ?
O3 C2 1.431(2) . ?
O3 H3A 0.89(3) . ?
O6 C21 1.423(2) . ?
O6 H6A 0.90(3) . ?
N1 C1 1.482(3) . ?
N1 C4 1.486(2) . ?
N2 C23 1.478(3) . ?
N2 C20 1.479(3) . ?
C1 C2 1.539(3) . ?
C1 H1A 0.9900 . ?
C1 H1B 0.9900 . ?
C2 C5 1.519(3) . ?
C2 C3 1.544(3) . ?
C3 C11 1.498(3) . ?
C3 C4 1.535(3) . ?
C3 H3 1.0000 . ?
C4 H4A 0.9900 . ?
C4 H4B 0.9900 . ?
C5 C10 1.387(3) . ?
C5 C6 1.394(3) . ?
C6 C7 1.392(3) . ?
C6 H6 0.9500 . ?
C7 C8 1.382(4) . ?
C7 H7 0.9500 . ?
C8 C9 1.374(3) . ?
C8 H8 0.9500 . ?
C9 C10 1.388(3) . ?
C9 H9 0.9500 . ?
C10 H10 0.9500 . ?
C11 C12 1.330(3) . ?
C11 H11 0.9500 . ?
C12 H12A 0.9500 . ?
C12 H12B 0.9500 . ?
C13 C18 1.390(3) . ?
C13 C14 1.398(3) . ?
C14 C15 1.386(3) . ?
C14 H14 0.9500 . ?
C15 C16 1.396(3) . ?
C15 H15 0.9500 . ?
C16 C17 1.398(3) . ?
C16 C19 1.503(3) . ?
C17 C18 1.389(3) . ?
C17 H17 0.9500 . ?
C18 H18 0.9500 . ?
C19 H19A 0.9800 . ?
C19 H19B 0.9800 . ?
C19 H19C 0.9800 . ?
C20 C21 1.542(3) . ?
C20 H20A 0.9900 . ?
C20 H20B 0.9900 . ?
C21 C24 1.519(3) . ?
C21 C22 1.548(3) . ?
C22 C30 1.494(3) . ?
C22 C23 1.540(3) . ?
C22 H22 1.0000 . ?
C23 H23A 0.9900 . ?
C23 H23B 0.9900 . ?
C24 C29 1.391(3) . ?
C24 C25 1.397(3) . ?
C25 C26 1.388(3) . ?
C25 H25 0.9500 . ?
C26 C27 1.381(3) . ?
C26 H26 0.9500 . ?
C27 C28 1.381(4) . ?
C27 H27 0.9500 . ?
C28 C29 1.393(3) . ?
C28 H28 0.9500 . ?
C29 H29 0.9500 . ?
C30 C31 1.320(3) . ?
C30 H30 0.9500 . ?
C31 H31A 0.9500 . ?
C31 H31B 0.9500 . ?
C32 C33 1.395(3) . ?
C32 C37 1.398(3) . ?
C33 C34 1.388(3) . ?
C33 H33 0.9500 . ?
C34 C35 1.397(3) . ?
C34 H34 0.9500 . ?
C35 C36 1.401(3) . ?
C35 C38 1.505(3) . ?
C36 C37 1.389(3) . ?
C36 H36 0.9500 . ?
C37 H37 0.9500 . ?
C38 H38A 0.9800 . ?
C38 H38B 0.9800 . ?
C38 H38C 0.9800 . ?

loop_
_geom_torsion_atom_site_label_1
_geom_torsion_atom_site_label_2
_geom_torsion_atom_site_label_3
_geom_torsion_atom_site_label_4
_geom_torsion
_geom_torsion_site_symmetry_1
_geom_torsion_site_symmetry_2
_geom_torsion_site_symmetry_3
_geom_torsion_site_symmetry_4
_geom_torsion_publ_flag
O2 S1 N1 C1 -168.04(15) . . . . ?
O1 S1 N1 C1 -39.88(17) . . . . ?
C13 S1 N1 C1 76.41(17) . . . . ?
O2 S1 N1 C4 50.90(17) . . . . ?
O1 S1 N1 C4 179.06(15) . . . . ?
C13 S1 N1 C4 -64.66(17) . . . . ?
O5 S2 N2 C23 -45.0(2) . . . . ?
O4 S2 N2 C23 -173.56(17) . . . . ?
C32 S2 N2 C23 71.77(19) . . . . ?
O5 S2 N2 C20 164.93(16) . . . . ?
O4 S2 N2 C20 36.34(19) . . . . ?
C32 S2 N2 C20 -78.33(18) . . . . ?
C4 N1 C1 C2 10.8(2) . . . . ?
S1 N1 C1 C2 -132.56(14) . . . . ?
N1 C1 C2 O3 78.56(18) . . . . ?
N1 C1 C2 C5 -157.34(16) . . . . ?
N1 C1 C2 C3 -32.21(19) . . . . ?
O3 C2 C3 C11 48.7(2) . . . . ?
C5 C2 C3 C11 -74.9(2) . . . . ?
C1 C2 C3 C11 162.71(17) . . . . ?
O3 C2 C3 C4 -72.53(18) . . . . ?
C5 C2 C3 C4 163.89(16) . . . . ?
C1 C2 C3 C4 41.47(18) . . . . ?
C1 N1 C4 C3 15.2(2) . . . . ?
S1 N1 C4 C3 160.03(13) . . . . ?
C11 C3 C4 N1 -158.17(17) . . . . ?
C2 C3 C4 N1 -34.79(19) . . . . ?
O3 C2 C5 C10 65.6(2) . . . . ?
C1 C2 C5 C10 -57.2(2) . . . . ?
C3 C2 C5 C10 -174.31(19) . . . . ?
O3 C2 C5 C6 -112.4(2) . . . . ?
C1 C2 C5 C6 124.8(2) . . . . ?
C3 C2 C5 C6 7.6(3) . . . . ?
C10 C5 C6 C7 -0.9(4) . . . . ?
C2 C5 C6 C7 177.2(2) . . . . ?
C5 C6 C7 C8 -0.1(5) . . . . ?
C6 C7 C8 C9 1.1(5) . . . . ?
C7 C8 C9 C10 -1.2(4) . . . . ?
C6 C5 C10 C9 0.8(4) . . . . ?
C2 C5 C10 C9 -177.3(2) . . . . ?
C8 C9 C10 C5 0.2(4) . . . . ?
C4 C3 C11 C12 -106.5(2) . . . . ?
C2 C3 C11 C12 137.6(2) . . . . ?
O2 S1 C13 C18 156.87(15) . . . . ?
O1 S1 C13 C18 27.92(18) . . . . ?
N1 S1 C13 C18 -87.72(17) . . . . ?
O2 S1 C13 C14 -19.94(19) . . . . ?
O1 S1 C13 C14 -148.89(16) . . . . ?
N1 S1 C13 C14 95.46(17) . . . . ?
C18 C13 C14 C15 -1.4(3) . . . . ?
S1 C13 C14 C15 175.36(16) . . . . ?
C13 C14 C15 C16 0.3(3) . . . . ?
C14 C15 C16 C17 1.4(3) . . . . ?
C14 C15 C16 C19 -176.16(19) . . . . ?
C15 C16 C17 C18 -2.1(3) . . . . ?
C19 C16 C17 C18 175.41(19) . . . . ?
C16 C17 C18 C13 1.1(3) . . . . ?
C14 C13 C18 C17 0.7(3) . . . . ?
S1 C13 C18 C17 -176.08(15) . . . . ?
C23 N2 C20 C21 -4.0(2) . . . . ?
S2 N2 C20 C21 149.00(15) . . . . ?
N2 C20 C21 O6 -81.42(19) . . . . ?
N2 C20 C21 C24 153.19(17) . . . . ?
N2 C20 C21 C22 29.20(19) . . . . ?
O6 C21 C22 C30 -52.4(2) . . . . ?
C24 C21 C22 C30 72.6(2) . . . . ?
C20 C21 C22 C30 -166.89(17) . . . . ?
O6 C21 C22 C23 71.21(19) . . . . ?
C24 C21 C22 C23 -163.84(17) . . . . ?
C20 C21 C22 C23 -43.29(19) . . . . ?
C20 N2 C23 C22 -23.0(2) . . . . ?
S2 N2 C23 C22 -175.37(14) . . . . ?
C30 C22 C23 N2 163.72(18) . . . . ?
C21 C22 C23 N2 40.25(19) . . . . ?
O6 C21 C24 C29 171.08(18) . . . . ?
C20 C21 C24 C29 -65.2(2) . . . . ?
C22 C21 C24 C29 50.5(3) . . . . ?
O6 C21 C24 C25 -12.6(3) . . . . ?
C20 C21 C24 C25 111.1(2) . . . . ?
C22 C21 C24 C25 -133.2(2) . . . . ?
C29 C24 C25 C26 1.2(3) . . . . ?
C21 C24 C25 C26 -175.2(2) . . . . ?
C24 C25 C26 C27 -1.4(3) . . . . ?
C25 C26 C27 C28 0.4(3) . . . . ?
C26 C27 C28 C29 0.7(4) . . . . ?
C25 C24 C29 C28 -0.1(3) . . . . ?
C21 C24 C29 C28 176.3(2) . . . . ?
C27 C28 C29 C24 -0.9(4) . . . . ?
C23 C22 C30 C31 100.8(3) . . . . ?
C21 C22 C30 C31 -142.8(2) . . . . ?
O5 S2 C32 C33 17.9(2) . . . . ?
O4 S2 C32 C33 148.18(17) . . . . ?
N2 S2 C32 C33 -98.55(18) . . . . ?
O5 S2 C32 C37 -160.78(17) . . . . ?
O4 S2 C32 C37 -30.54(19) . . . . ?
N2 S2 C32 C37 82.73(18) . . . . ?
C37 C32 C33 C34 0.5(3) . . . . ?
S2 C32 C33 C34 -178.25(17) . . . . ?
C32 C33 C34 C35 -0.4(3) . . . . ?
C33 C34 C35 C36 0.5(3) . . . . ?
C33 C34 C35 C38 180.0(2) . . . . ?
C34 C35 C36 C37 -0.6(3) . . . . ?
C38 C35 C36 C37 179.9(2) . . . . ?
C35 C36 C37 C32 0.6(3) . . . . ?
C33 C32 C37 C36 -0.5(3) . . . . ?
S2 C32 C37 C36 178.17(16) . . . . ?
